data_7240824
loop_
_publ_author_name
'Odendal, James A.'
'Bruce, Jocelyn C.'
'Koch, Klaus R.'
'Haynes, Delia A.'

_publ_section_title
;
 Ring stacking and laddering in ammonium carboxylate salts: extension to
 secondary ammonium salts
;
_journal_name_full CrystEngComm
_journal_paper_doi 10.1039/D0CE00616E
_journal_year 2020
_chemical_formula_moiety 'C4 H12 N +, C14 H11 O2 -'
_chemical_formula_sum 'C18 H23 N O2'
_chemical_formula_weight 285.37
_chemical_name_common 'diethylammonium diphenylacetate'
_space_group_crystal_system monoclinic
_space_group_IT_number 14
_space_group_name_Hall '-P 2ybc'
_space_group_name_H-M_alt 'P 1 21/c 1'
_atom_sites_solution_hydrogens mixed
_atom_sites_solution_primary direct
_atom_sites_solution_secondary difmap
_audit_creation_method SHELXL-2018/3
_audit_update_record
;
2020-04-22 deposited with the CCDC.	2020-06-26 downloaded from the CCDC.
;
_cell_angle_alpha 90
_cell_angle_beta 96.3880(10)
_cell_angle_gamma 90
_cell_formula_units_Z 4
_cell_length_a 8.3067(7)
_cell_length_b 16.4097(13)
_cell_length_c 11.4319(9)
_cell_measurement_reflns_used 3681
_cell_measurement_temperature 100(2)
_cell_measurement_theta_max 28.36
_cell_measurement_theta_min 2.18
_cell_volume 1548.6(2)
_computing_cell_refinement 'APEX II, Bruker 2007'
_computing_data_collection 'APEX II, Bruker 2007'
_computing_data_reduction 'APEX II, Bruker 2007'
_computing_structure_refinement 'SHELXL-2018/3 (Sheldrick, 2018)'
_computing_structure_solution 'SHELXS-97 (Sheldrick, 1990)'
_diffrn_ambient_temperature 100(2)
_diffrn_measured_fraction_theta_full 0.999
_diffrn_measured_fraction_theta_max 0.951
_diffrn_measurement_device_type 'Bruker APEX CCD area-detector'
_diffrn_measurement_method \w
_diffrn_radiation_type MoK\a
_diffrn_radiation_wavelength 0.71073
_diffrn_reflns_av_R_equivalents 0.0332
_diffrn_reflns_av_unetI/netI 0.0281
_diffrn_reflns_Laue_measured_fraction_full 0.999
_diffrn_reflns_Laue_measured_fraction_max 0.951
_diffrn_reflns_limit_h_max 11
_diffrn_reflns_limit_h_min -11
_diffrn_reflns_limit_k_max 20
_diffrn_reflns_limit_k_min -20
_diffrn_reflns_limit_l_max 15
_diffrn_reflns_limit_l_min -15
_diffrn_reflns_number 17669
_diffrn_reflns_point_group_measured_fraction_full 0.999
_diffrn_reflns_point_group_measured_fraction_max 0.951
_diffrn_reflns_theta_full 25.000
_diffrn_reflns_theta_max 28.357
_diffrn_reflns_theta_min 2.180
_diffrn_source 'fine-focus sealed tube'
_exptl_absorpt_coefficient_mu 0.079
_exptl_absorpt_correction_T_max 0.9994
_exptl_absorpt_correction_T_min 0.9976
_exptl_absorpt_correction_type multi-scan
_exptl_absorpt_process_details '(SADABS, 2002)'
_exptl_crystal_colour colourless
_exptl_crystal_density_diffrn 1.224
_exptl_crystal_description plate
_exptl_crystal_F_000 616
_exptl_crystal_size_max 0.50
_exptl_crystal_size_mid 0.39
_exptl_crystal_size_min 0.16
_refine_diff_density_max 0.414
_refine_diff_density_min -0.193
_refine_diff_density_rms 0.051
_refine_ls_extinction_method none
_refine_ls_goodness_of_fit_ref 1.032
_refine_ls_hydrogen_treatment mixed
_refine_ls_matrix_type full
_refine_ls_number_parameters 200
_refine_ls_number_reflns 3681
_refine_ls_number_restraints 0
_refine_ls_restrained_S_all 1.032
_refine_ls_R_factor_all 0.0537
_refine_ls_R_factor_gt 0.0463
_refine_ls_shift/su_max 0.000
_refine_ls_shift/su_mean 0.000
_refine_ls_structure_factor_coef Fsqd
_refine_ls_weighting_details 'w=1/[\s^2^(Fo^2^)+(0.0566P)^2^+0.5973P] where P=(Fo^2^+2Fc^2^)/3'
_refine_ls_weighting_scheme calc
_refine_ls_wR_factor_gt 0.1098
_refine_ls_wR_factor_ref 0.1147
_reflns_Friedel_coverage 0.000
_reflns_number_gt 3213
_reflns_number_total 3681
_reflns_threshold_expression 'I > 2\s(I)'
_cod_data_source_file d0ce00616e2.cif
_cod_data_source_block 1
_cod_original_sg_symbol_H-M 'P 21/c'
_cod_database_code 7240824
_shelx_shelxl_version_number 2018/3
_shelx_space_group_comment
;
The symmetry employed for this shelxl refinement is uniquely defined
by the following loop, which should always be used as a source of
symmetry information in preference to the above space-group names.
They are only intended as comments.
;

loop_
_space_group_symop_operation_xyz
'x, y, z'
'-x, y+1/2, -z+1/2'
'-x, -y, -z'
'x, -y-1/2, z-1/2'

loop_
_atom_site_label
_atom_site_type_symbol
_atom_site_fract_x
_atom_site_fract_y
_atom_site_fract_z
_atom_site_U_iso_or_equiv
_atom_site_adp_type
_atom_site_occupancy
_atom_site_site_symmetry_order
_atom_site_calc_flag
_atom_site_refinement_flags_posn
_atom_site_refinement_flags_adp
_atom_site_refinement_flags_occupancy
_atom_site_disorder_assembly
_atom_site_disorder_group
O1 O 0.67057(10) 0.20904(6) 0.47541(7) 0.0211(2) Uani 1 1 d . . . . .
O2 O 0.84502(10) 0.21318(6) 0.34200(7) 0.0216(2) Uani 1 1 d . . . . .
C1 C 0.81104(14) 0.21445(7) 0.44603(10) 0.0153(2) Uani 1 1 d . . . . .
C2 C 0.95356(14) 0.22419(7) 0.54446(10) 0.0149(2) Uani 1 1 d . . . . .
H2 H 0.905801 0.222290 0.620936 0.018 Uiso 1 1 calc R U . . .
C3 C 1.06844(14) 0.15158(7) 0.54417(10) 0.0157(2) Uani 1 1 d . . . . .
C4 C 1.04887(15) 0.08689(8) 0.62002(11) 0.0191(3) Uani 1 1 d . . . . .
H4 H 0.967797 0.090072 0.672270 0.023 Uiso 1 1 calc R U . . .
C5 C 1.14552(16) 0.01774(8) 0.62087(11) 0.0221(3) Uani 1 1 d . . . . .
H5 H 1.129257 -0.026044 0.672643 0.026 Uiso 1 1 calc R U . . .
C6 C 1.26549(16) 0.01262(8) 0.54630(11) 0.0231(3) Uani 1 1 d . . . . .
H6 H 1.331655 -0.034605 0.546333 0.028 Uiso 1 1 calc R U . . .
C7 C 1.28803(16) 0.07715(8) 0.47157(12) 0.0239(3) Uani 1 1 d . . . . .
H7 H 1.371373 0.074390 0.421141 0.029 Uiso 1 1 calc R U . . .
C8 C 1.18989(15) 0.14588(8) 0.46971(11) 0.0205(3) Uani 1 1 d . . . . .
H8 H 1.205750 0.189309 0.417245 0.025 Uiso 1 1 calc R U . . .
C9 C 1.03488(14) 0.30716(7) 0.53867(10) 0.0158(2) Uani 1 1 d . . . . .
C10 C 1.05596(14) 0.35434(7) 0.64096(10) 0.0170(2) Uani 1 1 d . . . . .
H10 H 1.019622 0.334168 0.711363 0.020 Uiso 1 1 calc R U . . .
C11 C 1.12946(14) 0.43044(8) 0.64094(11) 0.0192(3) Uani 1 1 d . . . . .
H11 H 1.142548 0.461957 0.711070 0.023 Uiso 1 1 calc R U . . .
C12 C 1.18357(15) 0.46044(8) 0.53937(11) 0.0206(3) Uani 1 1 d . . . . .
H12 H 1.233813 0.512450 0.539382 0.025 Uiso 1 1 calc R U . . .
C13 C 1.16396(15) 0.41405(8) 0.43741(11) 0.0212(3) Uani 1 1 d . . . . .
H13 H 1.202269 0.434177 0.367660 0.025 Uiso 1 1 calc R U . . .
C14 C 1.08889(15) 0.33852(8) 0.43637(10) 0.0188(3) Uani 1 1 d . . . . .
H14 H 1.074087 0.307870 0.365491 0.023 Uiso 1 1 calc R U . . .
N1 N 0.58104(12) 0.25010(6) 0.69007(9) 0.0165(2) Uani 1 1 d . . . . .
H1N H 0.6173(19) 0.2324(9) 0.6189(15) 0.026(4) Uiso 1 1 d . . . . .
H2N H 0.671(2) 0.2627(10) 0.7435(14) 0.027(4) Uiso 1 1 d . . . . .
C15 C 0.48994(15) 0.18366(8) 0.74141(11) 0.0216(3) Uani 1 1 d . . . . .
H15A H 0.389191 0.172040 0.689349 0.026 Uiso 1 1 calc R U . . .
H15B H 0.459765 0.200754 0.819114 0.026 Uiso 1 1 calc R U . . .
C16 C 0.59367(18) 0.10777(8) 0.75522(13) 0.0295(3) Uani 1 1 d . . . . .
H16A H 0.621713 0.090534 0.677947 0.044 Uiso 1 1 calc R U . . .
H16B H 0.533492 0.064137 0.789570 0.044 Uiso 1 1 calc R U . . .
H16C H 0.692998 0.119470 0.807087 0.044 Uiso 1 1 calc R U . . .
C17 C 0.48670(15) 0.32618(8) 0.66722(11) 0.0215(3) Uani 1 1 d . . . . .
H17A H 0.452461 0.347045 0.741851 0.026 Uiso 1 1 calc R U . . .
H17B H 0.388194 0.314832 0.612623 0.026 Uiso 1 1 calc R U . . .
C18 C 0.58851(17) 0.38949(8) 0.61406(13) 0.0271(3) Uani 1 1 d . . . . .
H18A H 0.685876 0.400606 0.668309 0.041 Uiso 1 1 calc R U . . .
H18B H 0.525699 0.439782 0.600079 0.041 Uiso 1 1 calc R U . . .
H18C H 0.620063 0.369176 0.539284 0.041 Uiso 1 1 calc R U . . .

loop_
_atom_site_aniso_label
_atom_site_aniso_U_11
_atom_site_aniso_U_22
_atom_site_aniso_U_33
_atom_site_aniso_U_23
_atom_site_aniso_U_13
_atom_site_aniso_U_12
O1 0.0144(4) 0.0307(5) 0.0181(4) -0.0024(4) 0.0014(3) -0.0016(4)
O2 0.0161(4) 0.0348(5) 0.0137(4) -0.0022(4) 0.0005(3) 0.0024(4)
C1 0.0153(5) 0.0139(5) 0.0163(5) -0.0004(4) 0.0004(4) 0.0017(4)
C2 0.0144(5) 0.0184(6) 0.0119(5) 0.0005(4) 0.0016(4) 0.0000(4)
C3 0.0138(5) 0.0185(6) 0.0140(5) -0.0017(4) -0.0025(4) -0.0003(4)
C4 0.0179(6) 0.0223(6) 0.0168(6) -0.0001(5) 0.0006(4) -0.0016(5)
C5 0.0255(7) 0.0190(6) 0.0203(6) 0.0026(5) -0.0037(5) -0.0005(5)
C6 0.0213(6) 0.0219(6) 0.0245(6) -0.0038(5) -0.0051(5) 0.0061(5)
C7 0.0187(6) 0.0298(7) 0.0234(6) -0.0029(5) 0.0029(5) 0.0051(5)
C8 0.0194(6) 0.0240(6) 0.0181(6) 0.0020(5) 0.0021(5) 0.0013(5)
C9 0.0119(5) 0.0181(6) 0.0168(5) 0.0010(4) -0.0009(4) 0.0020(4)
C10 0.0146(5) 0.0213(6) 0.0152(5) 0.0002(4) 0.0020(4) 0.0027(4)
C11 0.0177(6) 0.0200(6) 0.0195(6) -0.0032(5) 0.0001(5) 0.0024(5)
C12 0.0185(6) 0.0168(6) 0.0261(6) 0.0019(5) 0.0004(5) 0.0000(5)
C13 0.0212(6) 0.0234(6) 0.0189(6) 0.0053(5) 0.0016(5) 0.0009(5)
C14 0.0192(6) 0.0215(6) 0.0156(6) -0.0001(4) 0.0008(4) 0.0013(5)
N1 0.0139(5) 0.0212(5) 0.0143(5) 0.0002(4) 0.0010(4) 0.0011(4)
C15 0.0190(6) 0.0257(6) 0.0199(6) 0.0028(5) 0.0014(5) -0.0041(5)
C16 0.0319(7) 0.0244(7) 0.0312(7) 0.0070(6) -0.0012(6) -0.0022(6)
C17 0.0172(6) 0.0230(6) 0.0240(6) -0.0009(5) 0.0016(5) 0.0048(5)
C18 0.0240(7) 0.0209(6) 0.0356(8) 0.0017(5) 0.0005(6) 0.0014(5)

loop_
_atom_type_symbol
_atom_type_description
_atom_type_scat_dispersion_real
_atom_type_scat_dispersion_imag
_atom_type_scat_source
C C 0.0033 0.0016 'International Tables Vol C Tables 4.2.6.8 and 6.1.1.4'
H H 0.0000 0.0000 'International Tables Vol C Tables 4.2.6.8 and 6.1.1.4'
N N 0.0061 0.0033 'International Tables Vol C Tables 4.2.6.8 and 6.1.1.4'
O O 0.0106 0.0060 'International Tables Vol C Tables 4.2.6.8 and 6.1.1.4'

loop_
_geom_angle_atom_site_label_1
_geom_angle_atom_site_label_2
_geom_angle_atom_site_label_3
_geom_angle
_geom_angle_site_symmetry_1
_geom_angle_site_symmetry_3
_geom_angle_publ_flag
O2 C1 O1 124.63(11) . . ?
O2 C1 C2 117.19(10) . . ?
O1 C1 C2 118.18(10) . . ?
C9 C2 C3 114.63(9) . . ?
C9 C2 C1 111.55(9) . . ?
C3 C2 C1 110.21(9) . . ?
C4 C3 C8 118.17(11) . . ?
C4 C3 C2 118.52(10) . . ?
C8 C3 C2 123.29(11) . . ?
C5 C4 C3 121.32(12) . . ?
C6 C5 C4 120.02(12) . . ?
C5 C6 C7 119.27(12) . . ?
C6 C7 C8 120.66(12) . . ?
C7 C8 C3 120.54(12) . . ?
C14 C9 C10 118.34(11) . . ?
C14 C9 C2 123.41(11) . . ?
C10 C9 C2 118.26(10) . . ?
C11 C10 C9 120.79(11) . . ?
C12 C11 C10 120.27(11) . . ?
C11 C12 C13 119.48(12) . . ?
C12 C13 C14 120.56(12) . . ?
C13 C14 C9 120.54(11) . . ?
C17 N1 C15 113.93(10) . . ?
N1 C15 C16 109.65(11) . . ?
N1 C17 C18 109.99(10) . . ?

loop_
_geom_bond_atom_site_label_1
_geom_bond_atom_site_label_2
_geom_bond_distance
_geom_bond_site_symmetry_2
_geom_bond_publ_flag
O1 C1 1.2528(14) . ?
O2 C1 1.2526(14) . ?
C1 C2 1.5481(16) . ?
C2 C9 1.5246(16) . ?
C2 C3 1.5267(16) . ?
C3 C4 1.3917(17) . ?
C3 C8 1.3936(17) . ?
C4 C5 1.3895(18) . ?
C5 C6 1.3841(19) . ?
C6 C7 1.3864(19) . ?
C7 C8 1.3904(18) . ?
C9 C14 1.3967(16) . ?
C9 C10 1.3971(16) . ?
C10 C11 1.3902(17) . ?
C11 C12 1.3816(17) . ?
C12 C13 1.3865(18) . ?
C13 C14 1.3869(18) . ?
N1 C17 1.4817(16) . ?
N1 C15 1.4847(16) . ?
C15 C16 1.5126(19) . ?
C17 C18 1.5093(18) . ?
